data_4500581
loop_
_publ_author_name
'Xu, Jing'
'Cheng, Jianwen'
'Su, Weiping'
'Hong, Maochun'

_publ_section_title
;
 Effect of Lanthanide Contraction on Crystal Structures of
 Three-Dimensional Lanthanide Based Metal--Organic Frameworks with
 Thiophene-2,5-Dicarboxylate and Oxalate
;
_journal_issue 6
_journal_name_full 'Crystal Growth &amp; Design'
_journal_page_first 2294
_journal_paper_doi 10.1021/cg101736e
_journal_volume 11
_journal_year 2011
_chemical_formula_sum 'C7 H8 O9 S Sm'
_chemical_formula_weight 418.54
_chemical_name_systematic
; 
 ? 
;
_space_group_IT_number 14
_symmetry_cell_setting monoclinic
_symmetry_space_group_name_Hall '-P 2ybc'
_symmetry_space_group_name_H-M 'P 1 21/c 1'
_atom_sites_solution_hydrogens geom
_atom_sites_solution_primary direct
_atom_sites_solution_secondary difmap
_audit_creation_method SHELXL-97
_cell_angle_alpha 90.00
_cell_angle_beta 110.587(3)
_cell_angle_gamma 90.00
_cell_formula_units_Z 4
_cell_length_a 8.554(2)
_cell_length_b 17.844(5)
_cell_length_c 8.026(2)
_cell_measurement_reflns_used 3217
_cell_measurement_temperature 293(2)
_cell_measurement_theta_max 27.4642
_cell_measurement_theta_min 2.2826
_cell_volume 1146.8(5)
_computing_cell_refinement 'CrystalClear (Rigaku Corp., 2000)'
_computing_data_collection 'CrystalClear (Rigaku Corp., 2000)'
_computing_data_reduction 'CrystalClear (Rigaku Corp., 2000)'
_computing_molecular_graphics SHELXTL
_computing_publication_material SHELXTL
_computing_structure_refinement 'SHELXL-97 (Sheldrick, 1997)'
_computing_structure_solution 'SHELXS-97 (Sheldrick, 1990)'
_diffrn_ambient_temperature 293(2)
_diffrn_measured_fraction_theta_full 0.999
_diffrn_measured_fraction_theta_max 0.999
_diffrn_measurement_device_type 'SCXmini CCD'
_diffrn_measurement_method CCD_Profile_fitting
_diffrn_radiation_monochromator graphite
_diffrn_radiation_source 'fine-focus sealed tube'
_diffrn_radiation_type MoK\a
_diffrn_radiation_wavelength 0.71073
_diffrn_reflns_av_R_equivalents 0.0569
_diffrn_reflns_av_sigmaI/netI 0.0554
_diffrn_reflns_limit_h_max 11
_diffrn_reflns_limit_h_min -10
_diffrn_reflns_limit_k_max 22
_diffrn_reflns_limit_k_min -23
_diffrn_reflns_limit_l_max 10
_diffrn_reflns_limit_l_min -10
_diffrn_reflns_number 8908
_diffrn_reflns_theta_full 27.48
_diffrn_reflns_theta_max 27.48
_diffrn_reflns_theta_min 2.54
_diffrn_standards_decay_% none
_diffrn_standards_interval_count none
_diffrn_standards_interval_time none
_diffrn_standards_number none
_exptl_absorpt_coefficient_mu 5.340
_exptl_absorpt_correction_T_max 0.586
_exptl_absorpt_correction_T_min 0.398
_exptl_absorpt_correction_type multi-scan
_exptl_absorpt_process_details 'SADABS (Sheldrick, 1996)'
_exptl_crystal_colour Light-yellow
_exptl_crystal_density_diffrn 2.424
_exptl_crystal_density_method 'not measured'
_exptl_crystal_description Prism
_exptl_crystal_F_000 800
_exptl_crystal_size_max 0.1800
_exptl_crystal_size_mid 0.1600
_exptl_crystal_size_min 0.1000
_refine_diff_density_max 2.752
_refine_diff_density_min -2.878
_refine_diff_density_rms 0.277
_refine_ls_extinction_coef 0.0104(9)
_refine_ls_extinction_expression Fc^*^=kFc[1+0.001xFc^2^\l^3^/sin(2\q)]^-1/4^
_refine_ls_extinction_method SHELXL
_refine_ls_goodness_of_fit_ref 1.095
_refine_ls_hydrogen_treatment constr
_refine_ls_matrix_type full
_refine_ls_number_parameters 164
_refine_ls_number_reflns 2626
_refine_ls_number_restraints 0
_refine_ls_restrained_S_all 1.095
_refine_ls_R_factor_all 0.0445
_refine_ls_R_factor_gt 0.0412
_refine_ls_shift/su_max 0.001
_refine_ls_shift/su_mean 0.000
_refine_ls_structure_factor_coef Fsqd
_refine_ls_weighting_details 'calc w=1/[\s^2^(Fo^2^)+(0.0659P)^2^+1.4154P] where P=(Fo^2^+2Fc^2^)/3'
_refine_ls_weighting_scheme calc
_refine_ls_wR_factor_gt 0.1060
_refine_ls_wR_factor_ref 0.1191
_reflns_number_gt 2421
_reflns_number_total 2626
_reflns_threshold_expression >2sigma(I)
_cod_data_source_file cg101736e_si_003.cif
_cod_data_source_block 1
_cod_depositor_comments
;
The following automatic conversions were performed:

'_symmetry_cell_setting' value 'Monoclinic' changed to 'monoclinic'
according to /home/saulius/struct/CIF-dictionaries/cif_core.dic
dictionary named 'cif_core.dic' version 2.4.1 from
2010-06-29.

'_exptl_absorpt_correction_type' value 'Multi-scan'
changed to 'multi-scan' according to
/home/saulius/struct/CIF-dictionaries/cif_core.dic dictionary named
'cif_core.dic' version 2.4.1 from 2010-06-29.

Automatic conversion script
Id: cif_fix_values 1715 2011-07-08 13:25:40Z adriana 
;
_cod_original_cell_volume 1146.9(5)
_cod_original_sg_symbol_H-M P2(1)/c
_cod_database_code 4500581

loop_
_symmetry_equiv_pos_as_xyz
'x, y, z'
'-x, y+1/2, -z+1/2'
'-x, -y, -z'
'x, -y-1/2, z-1/2'

loop_
_atom_site_label
_atom_site_type_symbol
_atom_site_fract_x
_atom_site_fract_y
_atom_site_fract_z
_atom_site_U_iso_or_equiv
_atom_site_adp_type
_atom_site_occupancy
_atom_site_symmetry_multiplicity
_atom_site_calc_flag
_atom_site_refinement_flags
Sm Sm 0.28524(3) 0.522311(13) 0.24813(3) 0.01590(17) Uani 1 1 d .
S S 0.69633(18) 0.76459(7) 0.37454(18) 0.0252(3) Uani 1 1 d .
O1 O 0.6213(5) 0.5594(2) 0.5011(5) 0.0252(9) Uani 1 1 d .
O2 O 0.4791(5) 0.6255(2) 0.2641(5) 0.0290(9) Uani 1 1 d .
O3 O 1.1023(5) 0.8825(2) 0.5925(5) 0.0270(9) Uani 1 1 d .
O4 O 0.8504(6) 0.9183(2) 0.4136(5) 0.0301(10) Uani 1 1 d .
O5 O 0.2991(5) 0.5366(2) -0.0562(5) 0.0243(8) Uani 1 1 d .
O6 O 0.4767(5) 0.5406(2) -0.2035(5) 0.0242(8) Uani 1 1 d .
O7 O 0.2678(5) 0.6052(2) 0.4892(5) 0.0292(9) Uani 1 1 d .
H7A H 0.1692 0.6016 0.4907 0.035 Uiso 1 1 d R
H7B H 0.3348 0.5911 0.5902 0.035 Uiso 1 1 d R
O8 O 0.0129(6) 0.5084(2) 0.3111(6) 0.0289(9) Uani 1 1 d .
H8A H -0.0821 0.4992 0.2329 0.035 Uiso 1 1 d R
H8B H 0.0399 0.4711 0.3812 0.035 Uiso 1 1 d R
O9 O 0.3230(7) 0.7603(3) 0.4871(7) 0.0490(13) Uani 1 1 d .
H9A H 0.3751 0.7915 0.4457 0.059 Uiso 1 1 d R
H9B H 0.3196 0.7188 0.4340 0.059 Uiso 1 1 d R
C1 C 0.7375(7) 0.6741(3) 0.4544(7) 0.0221(11) Uani 1 1 d .
C2 C 0.8957(7) 0.6672(3) 0.5721(7) 0.0248(11) Uani 1 1 d .
H2A H 0.9390 0.6225 0.6291 0.030 Uiso 1 1 calc R
C3 C 0.9873(7) 0.7338(3) 0.5993(7) 0.0257(11) Uani 1 1 d .
H3A H 1.0982 0.7380 0.6742 0.031 Uiso 1 1 calc R
C4 C 0.8946(7) 0.7924(3) 0.5026(6) 0.0205(10) Uani 1 1 d .
C5 C 0.6047(7) 0.6171(3) 0.4041(7) 0.0198(10) Uani 1 1 d .
C6 C 0.9536(7) 0.8700(3) 0.5031(7) 0.0209(11) Uani 1 1 d .
C7 C 0.4352(8) 0.5225(2) -0.0755(7) 0.0176(11) Uani 1 1 d .

loop_
_atom_site_aniso_label
_atom_site_aniso_U_11
_atom_site_aniso_U_22
_atom_site_aniso_U_33
_atom_site_aniso_U_23
_atom_site_aniso_U_13
_atom_site_aniso_U_12
Sm 0.0188(3) 0.0141(2) 0.0146(2) 0.00054(7) 0.00564(17) 0.00034(8)
S 0.0225(7) 0.0193(7) 0.0265(7) 0.0057(5) -0.0006(6) -0.0039(5)
O1 0.032(2) 0.0194(19) 0.0227(19) 0.0033(14) 0.0075(18) -0.0050(16)
O2 0.030(2) 0.025(2) 0.0233(18) 0.0070(15) -0.0007(17) -0.0060(17)
O3 0.024(2) 0.024(2) 0.030(2) -0.0044(16) 0.0052(18) -0.0094(16)
O4 0.045(3) 0.0155(19) 0.029(2) 0.0048(16) 0.011(2) 0.0021(18)
O5 0.020(2) 0.036(2) 0.0168(18) 0.0030(17) 0.0070(17) 0.0051(17)
O6 0.026(2) 0.0277(19) 0.0215(18) 0.0044(17) 0.0119(17) 0.0080(18)
O7 0.031(2) 0.036(2) 0.0165(17) -0.0023(16) 0.0033(17) 0.0070(18)
O8 0.022(2) 0.029(2) 0.033(2) 0.0016(18) 0.0063(19) -0.0001(18)
O9 0.050(3) 0.035(3) 0.055(3) -0.013(2) 0.009(3) -0.008(2)
C1 0.027(3) 0.016(2) 0.022(2) 0.002(2) 0.007(2) -0.005(2)
C2 0.027(3) 0.016(3) 0.028(3) 0.005(2) 0.005(2) 0.001(2)
C3 0.021(3) 0.022(3) 0.027(3) 0.005(2) 0.000(2) -0.004(2)
C4 0.022(3) 0.020(3) 0.018(2) 0.0000(19) 0.005(2) -0.002(2)
C5 0.024(3) 0.015(2) 0.020(2) 0.0020(19) 0.008(2) -0.0049(19)
C6 0.031(3) 0.014(2) 0.021(2) -0.0024(19) 0.012(2) -0.003(2)
C7 0.020(3) 0.016(3) 0.013(2) -0.0002(16) 0.001(2) 0.0029(17)

loop_
_atom_type_symbol
_atom_type_description
_atom_type_scat_dispersion_real
_atom_type_scat_dispersion_imag
_atom_type_scat_source
C C 0.0033 0.0016 'International Tables Vol C Tables 4.2.6.8 and 6.1.1.4'
O O 0.0106 0.0060 'International Tables Vol C Tables 4.2.6.8 and 6.1.1.4'
S S 0.1246 0.1234 'International Tables Vol C Tables 4.2.6.8 and 6.1.1.4'
Sm Sm -0.1638 3.4418 'International Tables Vol C Tables 4.2.6.8 and 6.1.1.4'
H H 0.0000 0.0000 'International Tables Vol C Tables 4.2.6.8 and 6.1.1.4'

loop_
_geom_angle_atom_site_label_1
_geom_angle_atom_site_label_2
_geom_angle_atom_site_label_3
_geom_angle
_geom_angle_site_symmetry_1
_geom_angle_site_symmetry_3
O4 Sm O3 99.90(16) 2_645 4_475
O4 Sm O1 86.36(13) 2_645 3_666
O3 Sm O1 148.64(14) 4_475 3_666
O4 Sm O2 145.44(14) 2_645 .
O3 Sm O2 78.28(15) 4_475 .
O1 Sm O2 113.29(13) 3_666 .
O4 Sm O6 80.23(15) 2_645 3_665
O3 Sm O6 133.11(14) 4_475 3_665
O1 Sm O6 78.16(14) 3_666 3_665
O2 Sm O6 76.74(14) . 3_665
O4 Sm O7 139.08(15) 2_645 .
O3 Sm O7 76.83(13) 4_475 .
O1 Sm O7 78.50(13) 3_666 .
O2 Sm O7 74.73(14) . .
O6 Sm O7 131.73(14) 3_665 .
O4 Sm O5 73.86(14) 2_645 .
O3 Sm O5 70.01(14) 4_475 .
O1 Sm O5 140.38(14) 3_666 .
O2 Sm O5 73.18(14) . .
O6 Sm O5 65.04(13) 3_665 .
O7 Sm O5 137.52(13) . .
O4 Sm O8 73.95(15) 2_645 .
O3 Sm O8 72.12(14) 4_475 .
O1 Sm O8 80.37(14) 3_666 .
O2 Sm O8 135.04(14) . .
O6 Sm O8 147.24(13) 3_665 .
O7 Sm O8 66.18(14) . .
O5 Sm O8 124.12(14) . .
O4 Sm O1 137.38(14) 2_645 .
O3 Sm O1 120.60(13) 4_475 .
O1 Sm O1 66.44(14) 3_666 .
O2 Sm O1 47.03(11) . .
O6 Sm O1 63.04(13) 3_665 .
O7 Sm O1 68.97(13) . .
O5 Sm O1 106.25(12) . .
O8 Sm O1 128.22(13) . .
C4 S C1 91.0(3) . .
C5 O1 Sm 161.2(4) . 3_666
C5 O1 Sm 83.6(3) . .
Sm O1 Sm 113.56(14) 3_666 .
C5 O2 Sm 107.9(3) . .
C6 O3 Sm 142.5(4) . 4_676
C6 O4 Sm 166.8(4) . 2_655
C7 O5 Sm 117.8(4) . .
C7 O6 Sm 119.6(3) . 3_665
Sm O7 H7A 107.3 . .
Sm O7 H7B 111.1 . .
H7A O7 H7B 107.7 . .
Sm O8 H8A 124.9 . .
Sm O8 H8B 98.8 . .
H8A O8 H8B 107.7 . .
H9A O9 H9B 107.7 . .
C2 C1 C5 127.8(5) . .
C2 C1 S 111.5(4) . .
C5 C1 S 120.5(4) . .
C1 C2 C3 113.5(5) . .
C1 C2 H2A 123.2 . .
C3 C2 H2A 123.2 . .
C4 C3 C2 112.2(5) . .
C4 C3 H3A 123.9 . .
C2 C3 H3A 123.9 . .
C3 C4 C6 125.7(5) . .
C3 C4 S 111.7(4) . .
C6 C4 S 122.5(4) . .
O2 C5 O1 121.2(5) . .
O2 C5 C1 119.8(4) . .
O1 C5 C1 118.9(5) . .
O3 C6 O4 125.2(5) . .
O3 C6 C4 116.8(5) . .
O4 C6 C4 118.0(5) . .
O6 C7 O5 126.8(5) . .
O6 C7 C7 116.6(7) . 3_665
O5 C7 C7 116.6(6) . 3_665

loop_
_geom_bond_atom_site_label_1
_geom_bond_atom_site_label_2
_geom_bond_distance
_geom_bond_site_symmetry_2
Sm O4 2.328(4) 2_645
Sm O3 2.349(4) 4_475
Sm O1 2.384(4) 3_666
Sm O2 2.451(4) .
Sm O6 2.459(4) 3_665
Sm O7 2.482(4) .
Sm O5 2.500(4) .
Sm O8 2.564(4) .
Sm O1 2.953(4) .
S C4 1.718(6) .
S C1 1.727(5) .
O1 C5 1.269(6) .
O1 Sm 2.384(4) 3_666
O2 C5 1.261(7) .
O3 C6 1.241(7) .
O3 Sm 2.349(4) 4_676
O4 C6 1.261(7) .
O4 Sm 2.328(4) 2_655
O5 C7 1.253(8) .
O6 C7 1.241(7) .
O6 Sm 2.459(4) 3_665
O7 H7A 0.8499 .
O7 H7B 0.8499 .
O8 H8A 0.8500 .
O8 H8B 0.8500 .
O9 H9A 0.8501 .
O9 H9B 0.8500 .
C1 C2 1.356(8) .
C1 C5 1.471(7) .
C2 C3 1.397(8) .
C2 H2A 0.9300 .
C3 C4 1.376(8) .
C3 H3A 0.9300 .
C4 C6 1.474(7) .
C7 C7 1.549(11) 3_665

loop_
_geom_hbond_atom_site_label_D
_geom_hbond_atom_site_label_H
_geom_hbond_atom_site_label_A
_geom_hbond_distance_DH
_geom_hbond_distance_HA
_geom_hbond_distance_DA
_geom_hbond_angle_DHA
_geom_hbond_site_symmetry_A
O7 H7B O6 0.85 1.90 2.740(6) 169.0 1_556
O8 H8A O5 0.85 2.00 2.848(6) 172.5 3_565
O9 H9B O7 0.85 2.15 2.808(7) 133.6 .
